data_7212828
loop_
_publ_author_name
'Terrasson, Vincent'
'Garc\'ia, Yolanda'
'Farr\`as, Pau'
'Teixidor, Francesc'
'Vi\~nas, Clara'
'Planas, Jos\'e Giner'
'Prim, Damien'
'Light, Mark E.'
'Hursthouse, Michael B.'

_publ_section_title
;
 Crystal engineering of o-carboranyl alcohols: syntheses, crystal
 structures and thermal properties
;
_journal_issue 12
_journal_name_full CrystEngComm
_journal_page_first 4109
_journal_paper_doi 10.1039/c0ce00169d
_journal_volume 12
_journal_year 2010
_chemical_compound_source 'Jose Giner Planas'
_chemical_formula_sum 'C18 H24 B10 O'
_chemical_formula_weight 364.47
_chemical_name_systematic
;
?
;
_space_group_IT_number 14
_symmetry_cell_setting monoclinic
_symmetry_space_group_name_Hall '-P 2ybc'
_symmetry_space_group_name_H-M 'P 1 21/c 1'
_atom_sites_solution_hydrogens geom
_atom_sites_solution_primary direct
_atom_sites_solution_secondary difmap
_audit_creation_method SHELXL-97
_cell_angle_alpha 90.00
_cell_angle_beta 95.767(2)
_cell_angle_gamma 90.00
_cell_formula_units_Z 8
_cell_length_a 19.1234(8)
_cell_length_b 9.0888(4)
_cell_length_c 23.1603(7)
_cell_measurement_reflns_used 7801
_cell_measurement_temperature 120(2)
_cell_measurement_theta_max 26.02
_cell_measurement_theta_min 2.91
_cell_volume 4005.1(3)
_computing_cell_refinement 'DENZO (Otwinowski & Minor, 1997) & COLLECT (Hooft, R.W.W., 1998)'
_computing_data_collection 'COLLECT (Hooft, R.W.W., 1998)'
_computing_data_reduction 'DENZO (Otwinowski & Minor, 1997) & COLLECT (Hooft, R.W.W., 1998)'
_computing_molecular_graphics 'CAMERON (Watkin, et al., 1993)'
_computing_publication_material 'WINGX (Farrugia, 1998)'
_computing_structure_refinement 'SHELXL-97 (Sheldrick, 1997)'
_computing_structure_solution 'SHELXS-97 (Sheldrick, 1997)'
_diffrn_ambient_temperature 120(2)
_diffrn_detector_area_resol_mean 9.091
_diffrn_measured_fraction_theta_full 0.997
_diffrn_measured_fraction_theta_max 0.997
_diffrn_measurement_device_type 'Bruker-Nonius CCD camera on \k-goniostat'
_diffrn_measurement_method '\f & \w scans to fill the asymmetric unit'
_diffrn_radiation_monochromator '10cm confocal mirrors'
_diffrn_radiation_source 'Bruker Nonius FR591 Rotating Anode'
_diffrn_radiation_type MoK\a
_diffrn_radiation_wavelength 0.71073
_diffrn_reflns_av_R_equivalents 0.1308
_diffrn_reflns_av_sigmaI/netI 0.1479
_diffrn_reflns_limit_h_max 18
_diffrn_reflns_limit_h_min -22
_diffrn_reflns_limit_k_max 10
_diffrn_reflns_limit_k_min -10
_diffrn_reflns_limit_l_max 26
_diffrn_reflns_limit_l_min -27
_diffrn_reflns_number 26061
_diffrn_reflns_theta_full 25.03
_diffrn_reflns_theta_max 25.03
_diffrn_reflns_theta_min 2.99
_diffrn_standards_number 0
_exptl_absorpt_coefficient_mu 0.064
_exptl_absorpt_correction_T_max 0.9936
_exptl_absorpt_correction_T_min 0.9773
_exptl_absorpt_correction_type multi-scan
_exptl_absorpt_process_details
;
SADABS V2.10 (Sheldrick, G.M., 2003)
;
_exptl_crystal_colour Colourless
_exptl_crystal_density_diffrn 1.209
_exptl_crystal_density_method 'not measured'
_exptl_crystal_description Fragment
_exptl_crystal_F_000 1520
_exptl_crystal_size_max 0.2
_exptl_crystal_size_mid 0.2
_exptl_crystal_size_min 0.1
_refine_diff_density_max 0.266
_refine_diff_density_min -0.291
_refine_diff_density_rms 0.062
_refine_ls_extinction_method none
_refine_ls_goodness_of_fit_ref 1.028
_refine_ls_hydrogen_treatment constr
_refine_ls_matrix_type full
_refine_ls_number_parameters 537
_refine_ls_number_reflns 7056
_refine_ls_number_restraints 9
_refine_ls_restrained_S_all 1.042
_refine_ls_R_factor_all 0.1555
_refine_ls_R_factor_gt 0.0868
_refine_ls_shift/su_max 0.017
_refine_ls_shift/su_mean 0.000
_refine_ls_structure_factor_coef Fsqd
_refine_ls_weighting_details 'calc w=1/[\s^2^(Fo^2^)+(0.0699P)^2^+3.4634P] where P=(Fo^2^+2Fc^2^)/3'
_refine_ls_weighting_scheme calc
_refine_ls_wR_factor_gt 0.1971
_refine_ls_wR_factor_ref 0.2359
_reflns_number_gt 3955
_reflns_number_total 7056
_reflns_threshold_expression >2sigma(I)
_cod_data_source_file c0ce00169d.txt
_cod_data_source_block 2008acc0737
_cod_depositor_comments
;
The following automatic conversions were performed:

'_symmetry_cell_setting' value 'Monoclinic' changed to 'monoclinic'
according to /home/saulius/struct/CIF-dictionaries/cif_core.dic
dictionary named 'cif_core.dic' version 2.4.2 from 2011-04-26.

Automatic conversion script
Id: cif_fix_values 1891 2012-01-12 08:04:46Z andrius 
;
_cod_original_sg_symbol_H-M P2(1)/c
_cod_database_code 7212828

loop_
_symmetry_equiv_pos_as_xyz
'x, y, z'
'-x, y+1/2, -z+1/2'
'-x, -y, -z'
'x, -y-1/2, z-1/2'

loop_
_atom_site_label
_atom_site_type_symbol
_atom_site_fract_x
_atom_site_fract_y
_atom_site_fract_z
_atom_site_U_iso_or_equiv
_atom_site_adp_type
_atom_site_occupancy
_atom_site_symmetry_multiplicity
_atom_site_calc_flag
_atom_site_refinement_flags
_atom_site_disorder_assembly
_atom_site_disorder_group
O1A O 0.2210(2) 0.0701(4) 0.09439(15) 0.0358(9) Uani 0.722(4) 1 d P A 1
H1A H 0.2039 -0.0048 0.1088 0.054 Uiso 0.722(4) 1 calc PR A 1
C4A C 0.2939(2) 0.0707(4) 0.10812(16) 0.0329(9) Uani 0.722(4) 1 d P A 1
H4A H 0.3110 -0.0277 0.0962 0.039 Uiso 0.722(4) 1 calc PR A 1
O1B O 0.2953(5) -0.0673(10) 0.0839(4) 0.0358(9) Uani 0.278(4) 1 d P A 2
H1B H 0.3284 -0.0722 0.0627 0.054 Uiso 0.278(4) 1 calc PR A 2
C4B C 0.2939(2) 0.0707(4) 0.10812(16) 0.0329(9) Uani 0.278(4) 1 d P A 2
H4B H 0.2429 0.0977 0.1047 0.039 Uiso 0.278(4) 1 calc PR A 2
C1 C 0.3277(2) 0.1853(4) 0.07029(14) 0.0288(9) Uani 1 1 d . . .
C2 C 0.3062(2) 0.1760(4) -0.00160(15) 0.0318(9) Uani 1 1 d . A .
C3 C 0.2541(2) 0.0610(5) -0.02681(17) 0.0434(11) Uani 1 1 d . . .
H3A H 0.2690 -0.0366 -0.0123 0.065 Uiso 1 1 calc R A .
H3B H 0.2522 0.0622 -0.0692 0.065 Uiso 1 1 calc R . .
H3C H 0.2074 0.0831 -0.0151 0.065 Uiso 1 1 calc R . .
C5 C 0.3182(2) 0.0868(4) 0.17349(15) 0.0295(9) Uani 1 1 d . . .
C6 C 0.3766(2) 0.0046(4) 0.19815(15) 0.0313(9) Uani 1 1 d . A .
C7 C 0.4185(2) -0.0920(5) 0.16605(17) 0.0386(10) Uani 1 1 d . . .
H7 H 0.4066 -0.1034 0.1255 0.046 Uiso 1 1 calc R A .
C8 C 0.4738(2) -0.1662(5) 0.19167(17) 0.0421(11) Uani 1 1 d . A .
H8 H 0.4998 -0.2287 0.1688 0.051 Uiso 1 1 calc R . .
C9 C 0.4943(2) -0.1536(5) 0.25179(18) 0.0425(11) Uani 1 1 d . . .
H9 H 0.5336 -0.2070 0.2692 0.051 Uiso 1 1 calc R A .
C10 C 0.4571(2) -0.0643(5) 0.28429(17) 0.0388(10) Uani 1 1 d . A .
H10 H 0.4711 -0.0552 0.3247 0.047 Uiso 1 1 calc R . .
C11 C 0.3977(2) 0.0159(4) 0.25943(16) 0.0327(9) Uani 1 1 d . . .
C12 C 0.3604(2) 0.1080(4) 0.29322(16) 0.0348(10) Uani 1 1 d . A .
H12 H 0.3742 0.1139 0.3337 0.042 Uiso 1 1 calc R . .
C13 C 0.3035(2) 0.1919(4) 0.26983(15) 0.0313(9) Uani 1 1 d . . .
C14 C 0.2671(2) 0.2869(4) 0.30578(16) 0.0378(10) Uani 1 1 d . A .
H14 H 0.2823 0.2941 0.3460 0.045 Uiso 1 1 calc R . .
C15 C 0.2110(2) 0.3670(5) 0.28311(17) 0.0395(10) Uani 1 1 d . . .
H15 H 0.1870 0.4286 0.3077 0.047 Uiso 1 1 calc R A .
C16 C 0.1884(2) 0.3597(4) 0.22372(16) 0.0355(10) Uani 1 1 d . A .
H16 H 0.1494 0.4174 0.2084 0.043 Uiso 1 1 calc R . .
C17 C 0.2218(2) 0.2707(4) 0.18766(16) 0.0326(9) Uani 1 1 d . . .
H17 H 0.2054 0.2677 0.1476 0.039 Uiso 1 1 calc R A .
C18 C 0.2809(2) 0.1814(4) 0.20867(15) 0.0304(9) Uani 1 1 d . A .
B3 B 0.2738(3) 0.3207(5) 0.03676(18) 0.0333(11) Uani 1 1 d . A .
H3 H 0.2171 0.3361 0.0437 0.040 Uiso 1 1 calc R . .
B4 B 0.3437(2) 0.3641(5) 0.09098(18) 0.0302(10) Uani 1 1 d . A .
H4 H 0.3331 0.4090 0.1343 0.036 Uiso 1 1 calc R . .
B5 B 0.4140(3) 0.2401(5) 0.08432(19) 0.0340(11) Uani 1 1 d . A .
H5 H 0.4495 0.2033 0.1230 0.041 Uiso 1 1 calc R . .
B6 B 0.3889(2) 0.1188(5) 0.02571(17) 0.0316(10) Uani 1 1 d . A .
H6 H 0.4072 0.0018 0.0256 0.038 Uiso 1 1 calc R . .
B7 B 0.3059(3) 0.3469(5) -0.03147(18) 0.0359(11) Uani 1 1 d . . .
H7A H 0.2695 0.3808 -0.0701 0.043 Uiso 1 1 calc R A .
B8 B 0.3308(3) 0.4705(5) 0.02588(18) 0.0369(11) Uani 1 1 d . A .
H8A H 0.3118 0.5870 0.0256 0.044 Uiso 1 1 calc R . .
B9 B 0.4170(3) 0.4220(5) 0.05569(18) 0.0358(11) Uani 1 1 d . . .
H9A H 0.4547 0.5069 0.0753 0.043 Uiso 1 1 calc R A .
B10 B 0.4453(3) 0.2677(5) 0.01542(18) 0.0353(11) Uani 1 1 d . A .
H10A H 0.5018 0.2504 0.0085 0.042 Uiso 1 1 calc R . .
B11 B 0.3759(3) 0.2234(5) -0.03865(18) 0.0333(11) Uani 1 1 d . A .
H11 H 0.3858 0.1760 -0.0817 0.040 Uiso 1 1 calc R . .
B12 B 0.3940(3) 0.4102(5) -0.02078(18) 0.0360(11) Uani 1 1 d . A .
H12A H 0.4168 0.4868 -0.0518 0.043 Uiso 1 1 calc R . .
O1A' O 0.1361(2) 1.0394(4) 0.29081(15) 0.0348(9) Uani 0.706(4) 1 d P B 3
H1A' H 0.0924 1.0281 0.2847 0.052 Uiso 0.706(4) 1 calc PR B 3
C4A' C 0.1651(2) 0.9207(4) 0.32088(17) 0.0377(10) Uani 0.706(4) 1 d P B 3
H4A' H 0.1972 0.9643 0.3531 0.045 Uiso 0.706(4) 1 calc PR B 3
O1B' O 0.1887(5) 1.0248(10) 0.3511(4) 0.0348(9) Uani 0.294(4) 1 d P B 4
H1B' H 0.2243 1.0591 0.3373 0.052 Uiso 0.294(4) 1 calc PR B 4
C4B' C 0.1651(2) 0.9207(4) 0.32088(17) 0.0377(10) Uani 0.294(4) 1 d P B 4
H4B' H 0.1356 0.9715 0.2888 0.045 Uiso 0.294(4) 1 calc PR B 4
C1' C 0.1093(2) 0.8343(4) 0.35178(15) 0.0308(9) Uani 1 1 d . . .
C2' C 0.0572(2) 0.9296(4) 0.39166(17) 0.0398(11) Uani 1 1 d . B .
C3' C 0.0649(3) 1.0965(5) 0.3963(2) 0.0530(13) Uani 1 1 d . . .
H3'1 H 0.1145 1.1218 0.4062 0.079 Uiso 1 1 calc R B .
H3'2 H 0.0372 1.1331 0.4267 0.079 Uiso 1 1 calc R . .
H3'3 H 0.0479 1.1417 0.3591 0.079 Uiso 1 1 calc R . .
C5' C 0.2128(2) 0.8224(4) 0.28760(16) 0.0316(9) Uani 1 1 d . . .
C6' C 0.2757(2) 0.7651(4) 0.31718(15) 0.0309(9) Uani 1 1 d . B .
C7' C 0.2976(2) 0.7885(5) 0.37802(16) 0.0381(10) Uani 1 1 d . . .
H7' H 0.2703 0.8508 0.3999 0.046 Uiso 1 1 calc R B .
C8' C 0.3557(2) 0.7243(5) 0.40469(17) 0.0384(10) Uani 1 1 d . B .
H8' H 0.3681 0.7413 0.4449 0.046 Uiso 1 1 calc R . .
C9' C 0.3987(2) 0.6319(5) 0.37387(17) 0.0387(10) Uani 1 1 d . . .
H9' H 0.4388 0.5855 0.3935 0.046 Uiso 1 1 calc R B .
C10' C 0.3824(2) 0.6103(4) 0.31654(17) 0.0369(10) Uani 1 1 d . B .
H10' H 0.4120 0.5503 0.2958 0.044 Uiso 1 1 calc R . .
C11' C 0.3211(2) 0.6762(4) 0.28627(16) 0.0311(9) Uani 1 1 d . . .
C12' C 0.3052(2) 0.6529(4) 0.22752(16) 0.0339(9) Uani 1 1 d . B .
H12' H 0.3368 0.5975 0.2070 0.041 Uiso 1 1 calc R . .
C13' C 0.2440(2) 0.7085(4) 0.19744(15) 0.0330(9) Uani 1 1 d . . .
C14' C 0.2280(2) 0.6782(5) 0.13660(16) 0.0389(10) Uani 1 1 d . B .
H14' H 0.2607 0.6245 0.1166 0.047 Uiso 1 1 calc R . .
C15' C 0.1672(3) 0.7247(5) 0.10721(17) 0.0430(11) Uani 1 1 d . . .
H15' H 0.1573 0.7035 0.0671 0.052 Uiso 1 1 calc R B .
C16' C 0.1185(2) 0.8052(5) 0.13689(17) 0.0400(10) Uani 1 1 d . B .
H16' H 0.0758 0.8375 0.1163 0.048 Uiso 1 1 calc R . .
C17' C 0.1315(2) 0.8373(5) 0.19417(16) 0.0381(10) Uani 1 1 d . . .
H17' H 0.0975 0.8914 0.2126 0.046 Uiso 1 1 calc R B .
C18' C 0.1952(2) 0.7919(4) 0.22784(15) 0.0305(9) Uani 1 1 d . B .
B3' B 0.0211(3) 0.8554(6) 0.3264(2) 0.0403(12) Uani 1 1 d . B .
H3' H 0.0017 0.9214 0.2872 0.048 Uiso 1 1 calc R . .
B4' B 0.0649(3) 0.6841(5) 0.3209(2) 0.0362(11) Uani 1 1 d . B .
H4' H 0.0742 0.6362 0.2778 0.043 Uiso 1 1 calc R . .
B5' B 0.1277(3) 0.6642(5) 0.38234(19) 0.0340(11) Uani 1 1 d . B .
H5' H 0.1783 0.6038 0.3796 0.041 Uiso 1 1 calc R . .
B6' B 0.1230(3) 0.8237(5) 0.42657(18) 0.0374(12) Uani 1 1 d . B .
H6' H 0.1702 0.8696 0.4530 0.045 Uiso 1 1 calc R . .
B7' B -0.0237(3) 0.8507(6) 0.3895(2) 0.0439(13) Uani 1 1 d . . .
H7'1 H -0.0734 0.9146 0.3920 0.053 Uiso 1 1 calc R B .
B8' B -0.0199(3) 0.6924(6) 0.3455(2) 0.0448(13) Uani 1 1 d . B .
H8'1 H -0.0675 0.6490 0.3187 0.054 Uiso 1 1 calc R . .
B9' B 0.0457(3) 0.5730(6) 0.3798(2) 0.0401(12) Uani 1 1 d . . .
H9'1 H 0.0418 0.4504 0.3758 0.048 Uiso 1 1 calc R B .
B10' B 0.0817(3) 0.6583(6) 0.4452(2) 0.0414(12) Uani 1 1 d . B .
H10B H 0.1015 0.5927 0.4843 0.050 Uiso 1 1 calc R . .
B11' B 0.0381(3) 0.8300(6) 0.4508(2) 0.0448(13) Uani 1 1 d . B .
H11' H 0.0292 0.8792 0.4937 0.054 Uiso 1 1 calc R . .
B12' B -0.0105(3) 0.6755(5) 0.4222(2) 0.0432(13) Uani 1 1 d . B .
H12B H -0.0516 0.6212 0.4460 0.052 Uiso 1 1 calc R . .

loop_
_atom_site_aniso_label
_atom_site_aniso_U_11
_atom_site_aniso_U_22
_atom_site_aniso_U_33
_atom_site_aniso_U_23
_atom_site_aniso_U_13
_atom_site_aniso_U_12
O1A 0.039(2) 0.034(2) 0.0345(19) 0.0013(16) 0.0021(16) -0.0030(17)
C4A 0.033(2) 0.033(2) 0.032(2) -0.0010(17) 0.0020(17) -0.0013(19)
O1B 0.039(2) 0.034(2) 0.0345(19) 0.0013(16) 0.0021(16) -0.0030(17)
C4B 0.033(2) 0.033(2) 0.032(2) -0.0010(17) 0.0020(17) -0.0013(19)
C1 0.034(2) 0.028(2) 0.0236(18) -0.0025(15) -0.0003(16) -0.0004(18)
C2 0.034(2) 0.036(2) 0.0249(18) -0.0035(16) -0.0012(16) 0.0007(19)
C3 0.045(3) 0.051(3) 0.034(2) -0.007(2) -0.0002(19) -0.011(2)
C5 0.031(2) 0.028(2) 0.0297(19) 0.0006(16) 0.0036(16) -0.0068(18)
C6 0.034(2) 0.028(2) 0.032(2) 0.0038(17) -0.0005(17) -0.0059(18)
C7 0.046(3) 0.036(2) 0.034(2) -0.0002(18) 0.0069(19) -0.003(2)
C8 0.043(3) 0.039(3) 0.044(2) 0.007(2) 0.005(2) 0.004(2)
C9 0.039(3) 0.039(3) 0.048(2) 0.010(2) 0.000(2) 0.004(2)
C10 0.042(3) 0.039(2) 0.034(2) 0.0087(18) -0.0046(19) -0.005(2)
C11 0.033(2) 0.030(2) 0.034(2) 0.0072(17) 0.0006(17) -0.0052(19)
C12 0.040(3) 0.037(2) 0.0261(19) 0.0026(17) -0.0007(17) -0.010(2)
C13 0.036(2) 0.030(2) 0.0273(19) 0.0022(16) -0.0008(17) -0.0086(19)
C14 0.054(3) 0.036(2) 0.0248(19) 0.0004(17) 0.0095(19) -0.008(2)
C15 0.043(3) 0.040(2) 0.037(2) -0.0052(19) 0.0087(19) -0.005(2)
C16 0.033(2) 0.036(2) 0.037(2) 0.0002(18) 0.0020(18) -0.0006(19)
C17 0.032(2) 0.036(2) 0.0295(19) 0.0035(17) 0.0010(17) -0.0054(19)
C18 0.032(2) 0.029(2) 0.0303(19) 0.0001(16) 0.0036(17) -0.0090(18)
B3 0.036(3) 0.033(3) 0.031(2) 0.0029(19) 0.005(2) 0.010(2)
B4 0.033(3) 0.029(2) 0.028(2) -0.0013(18) 0.0028(19) -0.005(2)
B5 0.032(3) 0.039(3) 0.032(2) 0.000(2) 0.0037(19) -0.002(2)
B6 0.030(3) 0.036(3) 0.029(2) -0.0051(19) 0.0020(18) 0.001(2)
B7 0.043(3) 0.040(3) 0.025(2) -0.0006(19) 0.0047(19) 0.006(2)
B8 0.044(3) 0.037(3) 0.031(2) 0.003(2) 0.008(2) 0.000(2)
B9 0.041(3) 0.036(3) 0.030(2) 0.004(2) 0.006(2) -0.004(2)
B10 0.030(3) 0.042(3) 0.034(2) 0.002(2) 0.005(2) -0.002(2)
B11 0.031(3) 0.039(3) 0.030(2) 0.002(2) 0.0019(19) 0.006(2)
B12 0.040(3) 0.036(3) 0.031(2) 0.001(2) 0.001(2) 0.001(2)
O1A' 0.034(2) 0.031(2) 0.0387(19) 0.0015(16) 0.0015(16) 0.0046(17)
C4A' 0.047(3) 0.024(2) 0.045(2) 0.0023(18) 0.018(2) 0.004(2)
O1B' 0.034(2) 0.031(2) 0.0387(19) 0.0015(16) 0.0015(16) 0.0046(17)
C4B' 0.047(3) 0.024(2) 0.045(2) 0.0023(18) 0.018(2) 0.004(2)
C1' 0.031(2) 0.028(2) 0.033(2) -0.0010(16) 0.0029(17) 0.0040(18)
C2' 0.050(3) 0.030(2) 0.043(2) 0.0037(19) 0.019(2) 0.008(2)
C3' 0.070(4) 0.033(2) 0.060(3) 0.001(2) 0.031(3) 0.009(2)
C5' 0.034(2) 0.027(2) 0.035(2) -0.0002(17) 0.0097(17) -0.0023(18)
C6' 0.035(2) 0.025(2) 0.033(2) -0.0010(16) 0.0057(17) -0.0047(18)
C7' 0.041(3) 0.038(2) 0.035(2) -0.0042(18) 0.0073(19) -0.008(2)
C8' 0.037(3) 0.041(2) 0.037(2) 0.0027(19) 0.0016(19) -0.009(2)
C9' 0.036(3) 0.035(2) 0.045(2) 0.0069(19) 0.0009(19) -0.002(2)
C10' 0.030(2) 0.033(2) 0.047(2) -0.0001(19) 0.0027(19) -0.0042(19)
C11' 0.033(2) 0.024(2) 0.037(2) -0.0023(16) 0.0054(17) -0.0070(18)
C12' 0.034(2) 0.029(2) 0.040(2) 0.0000(17) 0.0092(18) 0.0014(19)
C13' 0.043(3) 0.026(2) 0.0311(19) 0.0005(16) 0.0098(18) -0.0008(19)
C14' 0.047(3) 0.036(2) 0.036(2) -0.0030(18) 0.010(2) 0.004(2)
C15' 0.058(3) 0.039(2) 0.032(2) 0.0018(18) 0.000(2) 0.001(2)
C16' 0.041(3) 0.041(3) 0.037(2) 0.0050(19) 0.0025(19) 0.002(2)
C17' 0.035(3) 0.037(2) 0.042(2) 0.0008(19) 0.0071(19) 0.003(2)
C18' 0.033(2) 0.027(2) 0.033(2) 0.0061(16) 0.0093(17) -0.0007(18)
B3' 0.035(3) 0.045(3) 0.043(3) 0.003(2) 0.009(2) 0.006(2)
B4' 0.031(3) 0.036(3) 0.041(2) -0.003(2) 0.001(2) -0.004(2)
B5' 0.043(3) 0.023(2) 0.036(2) -0.0032(19) 0.005(2) 0.003(2)
B6' 0.044(3) 0.041(3) 0.028(2) 0.001(2) 0.010(2) 0.004(2)
B7' 0.041(3) 0.041(3) 0.052(3) 0.007(2) 0.015(2) 0.012(3)
B8' 0.034(3) 0.043(3) 0.058(3) 0.005(2) 0.007(2) 0.003(2)
B9' 0.037(3) 0.031(3) 0.053(3) 0.001(2) 0.010(2) 0.002(2)
B10' 0.042(3) 0.040(3) 0.043(3) 0.007(2) 0.010(2) 0.004(2)
B11' 0.045(3) 0.045(3) 0.047(3) 0.007(2) 0.020(2) 0.005(3)
B12' 0.040(3) 0.035(3) 0.056(3) 0.007(2) 0.015(2) 0.006(2)

loop_
_atom_type_symbol
_atom_type_description
_atom_type_scat_dispersion_real
_atom_type_scat_dispersion_imag
_atom_type_scat_source
C C 0.0033 0.0016 'International Tables Vol C Tables 4.2.6.8 and 6.1.1.4'
H H 0.0000 0.0000 'International Tables Vol C Tables 4.2.6.8 and 6.1.1.4'
B B 0.0013 0.0007 'International Tables Vol C Tables 4.2.6.8 and 6.1.1.4'
O O 0.0106 0.0060 'International Tables Vol C Tables 4.2.6.8 and 6.1.1.4'

loop_
_geom_angle_atom_site_label_1
_geom_angle_atom_site_label_2
_geom_angle_atom_site_label_3
_geom_angle
O1A C4A C1 109.8(3)
O1A C4A C5 114.7(3)
C1 C4A C5 113.0(3)
C4A C1 C2 117.0(3)
C4A C1 B4 123.7(3)
C2 C1 B4 110.2(3)
C4A C1 B5 122.4(3)
C2 C1 B5 109.7(3)
B4 C1 B5 62.1(3)
C4A C1 B3 117.9(3)
C2 C1 B3 61.1(2)
B4 C1 B3 62.3(2)
B5 C1 B3 113.2(3)
C4A C1 B6 116.5(3)
C2 C1 B6 60.4(2)
B4 C1 B6 112.5(3)
B5 C1 B6 61.6(2)
B3 C1 B6 112.6(3)
C3 C2 C1 120.1(3)
C3 C2 B7 119.8(3)
C1 C2 B7 110.4(3)
C3 C2 B11 119.6(3)
C1 C2 B11 111.1(3)
B7 C2 B11 62.4(3)
C3 C2 B6 118.4(3)
C1 C2 B6 61.7(2)
B7 C2 B6 113.0(3)
B11 C2 B6 61.9(2)
C3 C2 B3 117.6(4)
C1 C2 B3 61.2(2)
B7 C2 B3 61.9(2)
B11 C2 B3 113.7(3)
B6 C2 B3 113.7(3)
C6 C5 C18 120.5(3)
C6 C5 C4A 119.5(3)
C18 C5 C4A 120.0(3)
C5 C6 C11 119.5(4)
C5 C6 C7 124.7(3)
C11 C6 C7 115.8(4)
C8 C7 C6 122.1(4)
C7 C8 C9 121.6(4)
C10 C9 C8 119.2(4)
C9 C10 C11 121.6(4)
C12 C11 C10 121.0(4)
C12 C11 C6 119.2(4)
C10 C11 C6 119.8(4)
C11 C12 C13 122.4(3)
C12 C13 C14 120.8(3)
C12 C13 C18 119.4(4)
C14 C13 C18 119.8(4)
C15 C14 C13 120.7(4)
C14 C15 C16 120.6(4)
C17 C16 C15 120.7(4)
C16 C17 C18 121.8(4)
C5 C18 C17 124.7(3)
C5 C18 C13 119.0(4)
C17 C18 C13 116.3(4)
C2 B3 C1 57.7(2)
C2 B3 B7 58.0(2)
C1 B3 B7 104.5(3)
C2 B3 B8 104.6(3)
C1 B3 B8 105.1(3)
B7 B3 B8 59.8(3)
C2 B3 B4 104.3(3)
C1 B3 B4 58.2(2)
B7 B3 B4 107.2(3)
B8 B3 B4 60.2(3)
C1 B4 B9 106.3(3)
C1 B4 B5 59.2(2)
B9 B4 B5 60.5(3)
C1 B4 B3 59.6(2)
B9 B4 B3 108.2(3)
B5 B4 B3 108.6(3)
C1 B4 B8 105.8(3)
B9 B4 B8 59.9(3)
B5 B4 B8 108.2(3)
B3 B4 B8 59.7(3)
C1 B5 B4 58.7(2)
C1 B5 B6 59.8(2)
B4 B5 B6 108.2(3)
C1 B5 B10 105.9(3)
B4 B5 B10 108.3(3)
B6 B5 B10 59.4(3)
C1 B5 B9 105.3(3)
B4 B5 B9 59.8(3)
B6 B5 B9 107.9(3)
B10 B5 B9 60.6(3)
C2 B6 C1 57.8(2)
C2 B6 B10 105.7(3)
C1 B6 B10 105.7(3)
C2 B6 B11 58.7(2)
C1 B6 B11 105.5(3)
B10 B6 B11 60.5(3)
C2 B6 B5 105.1(3)
C1 B6 B5 58.6(2)
B10 B6 B5 60.3(3)
B11 B6 B5 108.4(3)
C2 B7 B11 59.1(3)
C2 B7 B8 106.6(3)
B11 B7 B8 109.0(3)
C2 B7 B3 60.1(2)
B11 B7 B3 109.5(3)
B8 B7 B3 60.4(3)
C2 B7 B12 106.0(3)
B11 B7 B12 60.1(3)
B8 B7 B12 60.6(3)
B3 B7 B12 109.2(3)
B7 B8 B9 107.7(4)
B7 B8 B3 59.8(3)
B9 B8 B3 108.3(3)
B7 B8 B12 59.9(3)
B9 B8 B12 60.1(3)
B3 B8 B12 108.2(3)
B7 B8 B4 107.1(3)
B9 B8 B4 59.6(3)
B3 B8 B4 60.0(2)
B12 B8 B4 107.5(3)
B4 B9 B8 60.5(3)
B4 B9 B12 108.2(3)
B8 B9 B12 60.2(3)
B4 B9 B5 59.8(3)
B8 B9 B5 108.1(3)
B12 B9 B5 107.4(3)
B4 B9 B10 107.5(3)
B8 B9 B10 107.9(3)
B12 B9 B10 59.7(3)
B5 B9 B10 59.5(3)
B6 B10 B11 59.8(3)
B6 B10 B5 60.3(2)
B11 B10 B5 107.8(3)
B6 B10 B12 107.9(3)
B11 B10 B12 59.8(3)
B5 B10 B12 107.8(3)
B6 B10 B9 108.0(3)
B11 B10 B9 107.5(3)
B5 B10 B9 59.9(3)
B12 B10 B9 59.8(3)
C2 B11 B6 59.4(2)
C2 B11 B7 58.5(3)
B6 B11 B7 107.9(3)
C2 B11 B12 105.5(3)
B6 B11 B12 108.1(3)
B7 B11 B12 60.1(3)
C2 B11 B10 105.5(3)
B6 B11 B10 59.6(2)
B7 B11 B10 108.0(3)
B12 B11 B10 60.3(3)
B11 B12 B7 59.7(3)
B11 B12 B10 60.0(3)
B7 B12 B10 107.4(3)
B11 B12 B9 108.2(3)
B7 B12 B9 107.1(3)
B10 B12 B9 60.5(3)
B11 B12 B8 107.8(3)
B7 B12 B8 59.6(3)
B10 B12 B8 108.2(3)
B9 B12 B8 59.7(3)
O1A' C4A' C5' 115.6(3)
O1A' C4A' C1' 111.8(4)
C5' C4A' C1' 113.9(3)
C4A' C1' C2' 117.9(3)
C4A' C1' B5' 121.5(3)
C2' C1' B5' 110.3(3)
C4A' C1' B4' 122.7(3)
C2' C1' B4' 110.1(3)
B5' C1' B4' 62.0(3)
C4A' C1' B6' 116.6(3)
C2' C1' B6' 60.8(2)
B5' C1' B6' 62.2(2)
B4' C1' B6' 112.9(3)
C4A' C1' B3' 118.3(3)
C2' C1' B3' 61.1(3)
B5' C1' B3' 112.8(3)
B4' C1' B3' 61.8(3)
B6' C1' B3' 112.9(3)
C3' C2' C1' 119.8(3)
C3' C2' B7' 120.0(4)
C1' C2' B7' 110.9(3)
C3' C2' B11' 119.7(4)
C1' C2' B11' 110.9(3)
B7' C2' B11' 62.2(3)
C3' C2' B6' 117.6(4)
C1' C2' B6' 61.4(2)
B7' C2' B6' 113.5(3)
B11' C2' B6' 62.1(3)
C3' C2' B3' 118.3(4)
C1' C2' B3' 61.5(2)
B7' C2' B3' 61.9(3)
B11' C2' B3' 113.2(4)
B6' C2' B3' 113.6(3)
C18' C5' C6' 120.3(4)
C18' C5' C4A' 120.6(4)
C6' C5' C4A' 119.1(3)
C5' C6' C11' 119.5(3)
C5' C6' C7' 124.3(4)
C11' C6' C7' 116.1(4)
C8' C7' C6' 121.9(4)
C7' C8' C9' 121.2(4)
C10' C9' C8' 119.6(4)
C9' C10' C11' 121.2(4)
C12' C11' C6' 119.7(4)
C12' C11' C10' 120.4(4)
C6' C11' C10' 119.9(3)
C11' C12' C13' 121.9(4)
C12' C13' C14' 120.4(4)
C12' C13' C18' 119.9(3)
C14' C13' C18' 119.7(4)
C15' C14' C13' 121.3(4)
C14' C15' C16' 119.4(4)
C17' C16' C15' 121.4(4)
C16' C17' C18' 122.0(4)
C5' C18' C17' 125.2(4)
C5' C18' C13' 118.6(4)
C17' C18' C13' 116.2(3)
C2' B3' C1' 57.3(2)
C2' B3' B8' 104.9(3)
C1' B3' B8' 105.4(3)
C2' B3' B7' 58.2(3)
C1' B3' B7' 104.6(3)
B8' B3' B7' 60.3(3)
C2' B3' B4' 104.7(3)
C1' B3' B4' 58.7(3)
B8' B3' B4' 60.3(3)
B7' B3' B4' 108.0(4)
C1' B4' B9' 105.3(3)
C1' B4' B8' 105.2(3)
B9' B4' B8' 60.6(3)
C1' B4' B5' 58.9(2)
B9' B4' B5' 59.9(3)
B8' B4' B5' 108.3(3)
C1' B4' B3' 59.6(3)
B9' B4' B3' 108.1(3)
B8' B4' B3' 59.2(3)
B5' B4' B3' 108.5(3)
C1' B5' B9' 105.3(3)
C1' B5' B10' 105.5(3)
B9' B5' B10' 60.2(3)
C1' B5' B4' 59.1(2)
B9' B5' B4' 59.7(3)
B10' B5' B4' 108.0(4)
C1' B5' B6' 59.1(2)
B9' B5' B6' 107.7(3)
B10' B5' B6' 59.7(3)
B4' B5' B6' 108.0(3)
C2' B6' C1' 57.8(2)
C2' B6' B11' 58.7(3)
C1' B6' B11' 105.3(4)
C2' B6' B10' 105.4(4)
C1' B6' B10' 105.4(3)
B11' B6' B10' 60.3(3)
C2' B6' B5' 105.2(3)
C1' B6' B5' 58.7(2)
B11' B6' B5' 108.0(4)
B10' B6' B5' 59.9(3)
C2' B7' B11' 59.1(3)
C2' B7' B3' 59.9(3)
B11' B7' B3' 109.0(4)
C2' B7' B8' 105.6(4)
B11' B7' B8' 108.3(4)
B3' B7' B8' 59.5(3)
C2' B7' B12' 106.0(4)
B11' B7' B12' 60.3(3)
B3' B7' B12' 108.3(4)
B8' B7' B12' 60.2(3)
B3' B8' B7' 60.2(3)
B3' B8' B4' 60.6(3)
B7' B8' B4' 108.1(4)
B3' B8' B12' 108.8(4)
B7' B8' B12' 60.0(3)
B4' B8' B12' 108.3(4)
B3' B8' B9' 108.3(4)
B7' B8' B9' 107.8(4)
B4' B8' B9' 59.5(3)
B12' B8' B9' 60.3(3)
B4' B9' B5' 60.4(3)
B4' B9' B10' 108.4(4)
B5' B9' B10' 60.1(3)
B4' B9' B8' 60.0(3)
B5' B9' B8' 108.1(3)
B10' B9' B8' 108.0(4)
B4' B9' B12' 108.0(4)
B5' B9' B12' 108.5(3)
B10' B9' B12' 60.5(3)
B8' B9' B12' 59.5(3)
B6' B10' B5' 60.3(3)
B6' B10' B9' 107.9(3)
B5' B10' B9' 59.7(3)
B6' B10' B11' 59.8(3)
B5' B10' B11' 107.9(3)
B9' B10' B11' 107.5(4)
B6' B10' B12' 107.6(4)
B5' B10' B12' 107.9(3)
B9' B10' B12' 60.1(3)
B11' B10' B12' 59.5(3)
C2' B11' B7' 58.6(3)
C2' B11' B6' 59.2(3)
B7' B11' B6' 108.1(3)
C2' B11' B12' 105.4(4)
B7' B11' B12' 60.0(3)
B6' B11' B12' 108.6(4)
C2' B11' B10' 105.4(3)
B7' B11' B10' 108.4(4)
B6' B11' B10' 59.8(3)
B12' B11' B10' 60.7(3)
B7' B12' B8' 59.9(3)
B7' B12' B11' 59.7(3)
B8' B12' B11' 107.6(4)
B7' B12' B9' 107.6(4)
B8' B12' B9' 60.1(3)
B11' B12' B9' 107.2(4)
B7' B12' B10' 107.4(4)
B8' B12' B10' 107.6(4)
B11' B12' B10' 59.8(3)
B9' B12' B10' 59.4(3)

loop_
_geom_bond_atom_site_label_1
_geom_bond_atom_site_label_2
_geom_bond_distance
O1A C4A 1.397(5)
C4A C1 1.545(5)
C4A C5 1.546(5)
C1 C2 1.676(5)
C1 B4 1.713(6)
C1 B5 1.722(6)
C1 B3 1.738(6)
C1 B6 1.745(6)
C2 C3 1.521(6)
C2 B7 1.700(6)
C2 B11 1.710(6)
C2 B6 1.723(6)
C2 B3 1.736(6)
C5 C6 1.415(6)
C5 C18 1.424(5)
C6 C11 1.440(5)
C6 C7 1.445(6)
C7 C8 1.341(6)
C8 C9 1.413(6)
C9 C10 1.355(6)
C10 C11 1.422(6)
C11 C12 1.391(6)
C12 C13 1.393(6)
C13 C14 1.428(6)
C13 C18 1.442(5)
C14 C15 1.357(6)
C15 C16 1.402(5)
C16 C17 1.366(5)
C17 C18 1.437(6)
B3 B7 1.768(6)
B3 B8 1.778(7)
B3 B4 1.784(6)
B4 B9 1.772(6)
B4 B5 1.772(7)
B4 B8 1.787(6)
B5 B6 1.776(6)
B5 B10 1.777(6)
B5 B9 1.785(7)
B6 B10 1.761(7)
B6 B11 1.764(6)
B7 B11 1.767(7)
B7 B8 1.768(6)
B7 B12 1.774(7)
B8 B9 1.777(7)
B8 B12 1.786(7)
B9 B12 1.785(6)
B9 B10 1.797(7)
B10 B11 1.777(6)
B10 B12 1.782(7)
B11 B12 1.773(7)
O1A' C4A' 1.370(5)
C4A' C5' 1.538(5)
C4A' C1' 1.555(6)
C1' C2' 1.667(5)
C1' B5' 1.722(6)
C1' B4' 1.725(6)
C1' B6' 1.728(5)
C1' B3' 1.740(6)
C2' C3' 1.527(6)
C2' B7' 1.702(7)
C2' B11' 1.711(6)
C2' B6' 1.719(6)
C2' B3' 1.734(7)
C5' C18' 1.418(5)
C5' C6' 1.423(6)
C6' C11' 1.430(5)
C6' C7' 1.445(5)
C7' C8' 1.349(6)
C8' C9' 1.418(6)
C9' C10' 1.347(5)
C10' C11' 1.435(6)
C11' C12' 1.381(5)
C12' C13' 1.394(6)
C13' C14' 1.438(5)
C13' C18' 1.440(5)
C14' C15' 1.355(6)
C15' C16' 1.416(6)
C16' C17' 1.357(5)
C17' C18' 1.439(6)
B3' B8' 1.754(7)
B3' B7' 1.768(7)
B3' B4' 1.778(7)
B4' B9' 1.765(7)
B4' B8' 1.773(7)
B4' B5' 1.776(7)
B5' B9' 1.768(7)
B5' B10' 1.775(7)
B5' B6' 1.782(6)
B6' B11' 1.771(7)
B6' B10' 1.771(7)
B7' B11' 1.764(8)
B7' B8' 1.769(7)
B7' B12' 1.770(7)
B8' B12' 1.774(7)
B8' B9' 1.784(7)
B9' B10' 1.776(7)
B9' B12' 1.788(7)
B10' B11' 1.780(7)
B10' B12' 1.795(7)
B11' B12' 1.774(8)
